data_7717284
loop_
_publ_author_name
'Li, Xiaojing'
'Zhang, Luyong'
'Li, Fuming'
'Yang, Zhihua'
'Hou, Xueling'
'Zhang, Fangfang'

_publ_section_title
;
 Syntheses, structures and properties of two new members of the
 pentaborate family: NaKB<sub>5</sub>O<sub>8</sub>(OH)&#xb7;H<sub>2</sub>O
 and KB<sub>5</sub>O<sub>8</sub>&#xb7;2H<sub>2</sub>O.
;
_journal_issue 46
_journal_name_full 'Dalton transactions (Cambridge, England : 2003)'
_journal_page_first 18782
_journal_page_last 18788
_journal_paper_doi 10.1039/d4dt02672a
_journal_volume 53
_journal_year 2024
_chemical_formula_moiety 'B5 H4 K O10'
_chemical_formula_sum 'B5 H4 K O10'
_chemical_formula_weight 257.18
_space_group_crystal_system orthorhombic
_space_group_IT_number 70
_space_group_name_Hall '-F 2uv 2vw'
_space_group_name_H-M_alt 'F d d d :2'
_atom_sites_solution_hydrogens difmap
_audit_creation_date 2024-08-23
_audit_creation_method
;
Olex2 1.3
(compiled 2020.11.12 svn.r5f609507 for OlexSys, GUI svn.r6408)
;
_audit_update_record
;
2024-09-06 deposited with the CCDC.	2024-10-23 downloaded from the CCDC.
;
_cell_angle_alpha 90
_cell_angle_beta 90
_cell_angle_gamma 90
_cell_formula_units_Z 16
_cell_length_a 11.883(3)
_cell_length_b 13.115(3)
_cell_length_c 21.624(5)
_cell_measurement_reflns_used 834
_cell_measurement_temperature 296(2)
_cell_measurement_theta_max 23.35
_cell_measurement_theta_min 2.50
_cell_volume 3370.0(14)
_computing_cell_refinement 'Bruker SMART'
_computing_data_collection 'Bruker SMART'
_computing_data_reduction 'Bruker SAINT'
_computing_molecular_graphics 'Olex2 1.3 (Dolomanov et al., 2009)'
_computing_publication_material 'Olex2 1.3 (Dolomanov et al., 2009)'
_computing_structure_refinement 'SHELXL 2018/3 (Sheldrick, 2015)'
_computing_structure_solution 'Bruker SHELXTL'
_diffrn_ambient_temperature 296.15
_diffrn_measured_fraction_theta_full 0.997
_diffrn_measured_fraction_theta_max 0.992
_diffrn_measurement_device_type 'CCD area detector'
_diffrn_measurement_method 'phi and omega scans'
_diffrn_radiation_type MoK\a
_diffrn_radiation_wavelength 0.71073
_diffrn_reflns_av_R_equivalents 0.0492
_diffrn_reflns_av_unetI/netI 0.0391
_diffrn_reflns_Laue_measured_fraction_full 0.997
_diffrn_reflns_Laue_measured_fraction_max 0.992
_diffrn_reflns_limit_h_max 12
_diffrn_reflns_limit_h_min -15
_diffrn_reflns_limit_k_max 16
_diffrn_reflns_limit_k_min -15
_diffrn_reflns_limit_l_max 27
_diffrn_reflns_limit_l_min -28
_diffrn_reflns_number 4890
_diffrn_reflns_point_group_measured_fraction_full 0.997
_diffrn_reflns_point_group_measured_fraction_max 0.992
_diffrn_reflns_theta_full 25.242
_diffrn_reflns_theta_max 27.472
_diffrn_reflns_theta_min 2.497
_exptl_absorpt_coefficient_mu 0.670
_exptl_absorpt_correction_T_max 0.9279
_exptl_absorpt_correction_T_min 0.8396
_exptl_absorpt_correction_type multi-scan
_exptl_absorpt_process_details SADABS
_exptl_crystal_colour COLOURLESS
_exptl_crystal_density_diffrn 2.028
_exptl_crystal_density_method 'not measured'
_exptl_crystal_description BLOCK
_exptl_crystal_F_000 2048
_exptl_crystal_size_max 0.182
_exptl_crystal_size_mid 0.086
_exptl_crystal_size_min 0.081
_refine_diff_density_max 0.419
_refine_diff_density_min -0.445
_refine_diff_density_rms 0.082
_refine_ls_extinction_method none
_refine_ls_goodness_of_fit_ref 1.074
_refine_ls_hydrogen_treatment constr
_refine_ls_matrix_type full
_refine_ls_number_parameters 74
_refine_ls_number_reflns 969
_refine_ls_number_restraints 0
_refine_ls_restrained_S_all 1.074
_refine_ls_R_factor_all 0.0567
_refine_ls_R_factor_gt 0.0423
_refine_ls_shift/su_max 0.000
_refine_ls_shift/su_mean 0.000
_refine_ls_structure_factor_coef Fsqd
_refine_ls_weighting_details 'w=1/[\s^2^(Fo^2^)+(0.0447P)^2^+16.3779P] where P=(Fo^2^+2Fc^2^)/3'
_refine_ls_weighting_scheme calc
_refine_ls_wR_factor_gt 0.1018
_refine_ls_wR_factor_ref 0.1099
_reflns_Friedel_coverage 0.000
_reflns_number_gt 767
_reflns_number_total 969
_reflns_threshold_expression 'I > 2\s(I)'
_cod_data_source_file d4dt02672a2.cif
_cod_data_source_block 1
_cod_depositor_comments
;
The following automatic conversions were performed:

data item '_exptl_absorpt_correction_type' value 'MULTI-SCAN' was
changed to 'multi-scan' in accordance with the
/home/data/users/saulius/crontab/automatic-downloads/rss-feeds/RSC/lib/dictionaries/cif_core.dic
dictionary named 'cif_core.dic' version 2.4.2 last updated on
2011-04-26.

Automatic conversion script
Id: cif_fix_values 8170 2020-07-09 18:12:32Z antanas 

 Adding full bibliography for 7717284--7717285.cif.
;
_cod_original_cell_volume 3370.1(14)
_cod_original_sg_symbol_H-M 'F d d d'
_cod_database_code 7717284
_shelx_shelxl_version_number 2018/3
_shelx_space_group_comment
;
The symmetry employed for this shelxl refinement is uniquely defined
by the following loop, which should always be used as a source of
symmetry information in preference to the above space-group names.
They are only intended as comments.
;
_olex2_refinement_description
;
1. Fixed Uiso
 At 1.5 times of:
  All O(H,H) groups
2.a Riding coordinates:
 O5(H2,H1)
;
_olex2_submission_special_instructions 'No special instructions were received'

loop_
_space_group_symop_operation_xyz
'x, y, z'
'-x+3/4, -y+3/4, z'
'-x+3/4, y, -z+3/4'
'x, -y+3/4, -z+3/4'
'x, y+1/2, z+1/2'
'-x+3/4, -y+5/4, z+1/2'
'-x+3/4, y+1/2, -z+5/4'
'x, -y+5/4, -z+5/4'
'x+1/2, y, z+1/2'
'-x+5/4, -y+3/4, z+1/2'
'-x+5/4, y, -z+5/4'
'x+1/2, -y+3/4, -z+5/4'
'x+1/2, y+1/2, z'
'-x+5/4, -y+5/4, z'
'-x+5/4, y+1/2, -z+3/4'
'x+1/2, -y+5/4, -z+3/4'
'-x, -y, -z'
'x-3/4, y-3/4, -z'
'x-3/4, -y, z-3/4'
'-x, y-3/4, z-3/4'
'-x, -y+1/2, -z+1/2'
'x-3/4, y-1/4, -z+1/2'
'x-3/4, -y+1/2, z-1/4'
'-x, y-1/4, z-1/4'
'-x+1/2, -y, -z+1/2'
'x-1/4, y-3/4, -z+1/2'
'x-1/4, -y, z-1/4'
'-x+1/2, y-3/4, z-1/4'
'-x+1/2, -y+1/2, -z'
'x-1/4, y-1/4, -z'
'x-1/4, -y+1/2, z-3/4'
'-x+1/2, y-1/4, z-3/4'

loop_
_atom_site_label
_atom_site_type_symbol
_atom_site_fract_x
_atom_site_fract_y
_atom_site_fract_z
_atom_site_U_iso_or_equiv
_atom_site_adp_type
_atom_site_occupancy
_atom_site_site_symmetry_order
_atom_site_calc_flag
_atom_site_refinement_flags_posn
_atom_site_refinement_flags_adp
_atom_site_refinement_flags_occupancy
_atom_site_disorder_assembly
_atom_site_disorder_group
K1 K 0.32331(8) 0.125000 0.125000 0.0266(3) Uani 1 2 d S T P . .
B1 B 0.3820(2) 0.0307(2) 0.26518(12) 0.0134(6) Uani 1 1 d . . . . .
B2 B 0.0036(2) -0.1597(2) 0.04782(12) 0.0141(6) Uani 1 1 d . . . . .
B3 B 0.125000 -0.0752(3) 0.125000 0.0144(8) Uani 1 2 d S T P . .
O1 O 0.30347(14) 0.10549(14) 0.25059(7) 0.0156(4) Uani 1 1 d . . . . .
O2 O 0.42354(14) -0.01794(13) 0.21360(7) 0.0157(4) Uani 1 1 d . . . . .
O3 O 0.16142(14) -0.01041(13) 0.07353(7) 0.0164(4) Uani 1 1 d . . . . .
O4 O 0.03083(14) -0.14120(14) 0.10714(7) 0.0163(4) Uani 1 1 d . . . . .
O5 O 0.5309(2) 0.1982(2) 0.19324(11) 0.0539(8) Uani 1 1 d . . . . .
H2 H 0.549146 0.176309 0.232449 0.081 Uiso 1 1 d R U . . .
H1 H 0.550176 0.262819 0.181199 0.081 Uiso 1 1 d R U . . .

loop_
_atom_site_aniso_label
_atom_site_aniso_U_11
_atom_site_aniso_U_22
_atom_site_aniso_U_33
_atom_site_aniso_U_23
_atom_site_aniso_U_13
_atom_site_aniso_U_12
K1 0.0314(5) 0.0332(5) 0.0151(4) 0.0020(4) 0.000 0.000
B1 0.0161(13) 0.0117(13) 0.0124(12) -0.0001(10) 0.0000(10) -0.0010(11)
B2 0.0148(13) 0.0137(14) 0.0138(13) 0.0002(10) -0.0002(10) -0.0001(10)
B3 0.0155(18) 0.016(2) 0.0114(17) 0.000 -0.0013(15) 0.000
O1 0.0195(9) 0.0177(10) 0.0097(8) -0.0002(7) -0.0013(7) 0.0067(7)
O2 0.0191(9) 0.0172(9) 0.0109(8) -0.0013(7) -0.0008(7) 0.0064(7)
O3 0.0207(9) 0.0164(10) 0.0120(8) 0.0019(7) -0.0040(7) -0.0052(7)
O4 0.0182(9) 0.0205(10) 0.0103(8) 0.0020(7) -0.0024(7) -0.0060(7)
O5 0.0744(19) 0.0425(16) 0.0449(15) 0.0142(12) 0.0080(14) -0.0117(14)

loop_
_atom_type_symbol
_atom_type_description
_atom_type_scat_dispersion_real
_atom_type_scat_dispersion_imag
_atom_type_scat_source
B B 0.0013 0.0007 'International Tables Vol C Tables 4.2.6.8 and 6.1.1.4'
O O 0.0106 0.0060 'International Tables Vol C Tables 4.2.6.8 and 6.1.1.4'
K K 0.2009 0.2494 'International Tables Vol C Tables 4.2.6.8 and 6.1.1.4'
H H 0.0000 0.0000 'International Tables Vol C Tables 4.2.6.8 and 6.1.1.4'

loop_
_geom_angle_atom_site_label_1
_geom_angle_atom_site_label_2
_geom_angle_atom_site_label_3
_geom_angle
_geom_angle_site_symmetry_1
_geom_angle_site_symmetry_3
_geom_angle_publ_flag
B1 K1 B1 155.94(10) . 8_544 ?
B1 K1 B3 82.20(5) 8_544 14_445 ?
B1 K1 B3 82.20(5) . . ?
B1 K1 B3 114.47(5) 8_544 . ?
B1 K1 B3 114.47(5) . 14_445 ?
B3 K1 B3 96.18(9) . 14_445 ?
O1 K1 B1 161.93(6) 8_544 . ?
O1 K1 B1 23.82(6) 8_544 8_544 ?
O1 K1 B1 161.93(6) . 8_544 ?
O1 K1 B1 23.82(6) . . ?
O1 K1 B3 90.69(4) 8_544 . ?
O1 K1 B3 90.69(4) . 14_445 ?
O1 K1 B3 82.70(4) 8_544 14_445 ?
O1 K1 B3 82.70(4) . . ?
O1 K1 O1 170.12(8) 8_544 . ?
O1 K1 O2 137.95(5) . 8_544 ?
O1 K1 O2 137.95(5) 8_544 . ?
O1 K1 O2 47.73(5) . . ?
O1 K1 O2 47.73(5) 8_544 8_544 ?
O1 K1 O3 105.75(5) 8_544 8_544 ?
O1 K1 O3 67.17(5) 8_544 . ?
O1 K1 O3 105.75(5) . . ?
O1 K1 O3 67.17(5) . 8_544 ?
O1 K1 O5 121.57(6) . 8_544 ?
O1 K1 O5 67.46(6) . . ?
O1 K1 O5 121.57(6) 8_544 . ?
O1 K1 O5 67.46(6) 8_544 8_544 ?
O2 K1 B1 137.99(6) . 8_544 ?
O2 K1 B1 24.18(6) . . ?
O2 K1 B1 24.18(6) 8_544 8_544 ?
O2 K1 B1 137.99(6) 8_544 . ?
O2 K1 B3 138.32(4) 8_544 . ?
O2 K1 B3 138.32(4) . 14_445 ?
O2 K1 B3 78.20(5) 8_544 14_445 ?
O2 K1 B3 78.20(5) . . ?
O2 K1 O2 132.09(8) 8_544 . ?
O2 K1 O5 63.51(6) 8_544 8_544 ?
O2 K1 O5 77.59(6) 8_544 . ?
O2 K1 O5 77.59(6) . 8_544 ?
O2 K1 O5 63.51(6) . . ?
O3 K1 B1 105.34(6) . . ?
O3 K1 B1 90.99(6) 8_544 . ?
O3 K1 B1 105.34(6) 8_544 8_544 ?
O3 K1 B1 90.99(6) . 8_544 ?
O3 K1 B3 23.62(3) 8_544 14_445 ?
O3 K1 B3 90.74(6) 8_544 . ?
O3 K1 B3 90.74(6) . 14_445 ?
O3 K1 B3 23.62(3) . . ?
O3 K1 O2 114.71(5) . 8_544 ?
O3 K1 O2 114.71(5) 8_544 . ?
O3 K1 O2 97.53(5) 8_544 8_544 ?
O3 K1 O2 97.53(5) . . ?
O3 K1 O3 94.90(8) 8_544 . ?
O3 K1 O5 159.83(6) 8_544 8_544 ?
O3 K1 O5 159.83(6) . . ?
O3 K1 O5 99.33(6) . 8_544 ?
O3 K1 O5 99.33(6) 8_544 . ?
O5 K1 B1 98.87(7) 8_544 . ?
O5 K1 B1 60.43(7) . . ?
O5 K1 B1 98.87(7) . 8_544 ?
O5 K1 B1 60.43(7) 8_544 8_544 ?
O5 K1 B3 141.22(5) . . ?
O5 K1 B3 107.93(7) . 14_445 ?
O5 K1 B3 141.22(5) 8_544 14_445 ?
O5 K1 B3 107.93(7) 8_544 . ?
O5 K1 O5 71.04(10) 8_544 . ?
O1 B1 K1 52.69(11) . . ?
O2 B1 K1 60.79(12) . . ?
O2 B1 O1 112.6(2) . . ?
O3 B1 K1 169.53(18) 19_656 . ?
O3 B1 O1 122.0(2) 19_656 . ?
O3 B1 O2 125.4(2) 19_656 . ?
O2 B2 O1 121.6(2) 12_444 27 ?
O4 B2 O1 120.6(2) . 27 ?
O4 B2 O2 117.7(2) . 12_444 ?
K1 B3 K1 83.82(9) . 14_445 ?
O3 B3 K1 51.05(11) 11_454 14_445 ?
O3 B3 K1 76.46(15) . 14_445 ?
O3 B3 K1 76.46(15) 11_454 . ?
O3 B3 K1 51.05(11) . . ?
O3 B3 O3 109.1(3) . 11_454 ?
O3 B3 O4 108.47(9) 11_454 . ?
O3 B3 O4 111.57(9) . . ?
O3 B3 O4 108.47(9) . 11_454 ?
O3 B3 O4 111.57(9) 11_454 11_454 ?
O4 B3 K1 161.62(13) 11_454 14_445 ?
O4 B3 K1 161.62(13) . . ?
O4 B3 K1 85.97(11) . 14_445 ?
O4 B3 K1 85.97(11) 11_454 . ?
O4 B3 O4 107.6(3) 11_454 . ?
B1 O1 K1 103.48(14) . . ?
B2 O1 K1 136.36(15) 19_656 . ?
B2 O1 B1 118.99(19) 19_656 . ?
B1 O2 K1 95.03(14) . . ?
B2 O2 K1 127.49(15) 12_544 . ?
B2 O2 B1 135.9(2) 12_544 . ?
B1 O3 K1 132.11(16) 27 . ?
B1 O3 B3 121.6(2) 27 . ?
B3 O3 K1 105.33(11) . . ?
B2 O4 B3 122.78(17) . . ?
K1 O5 H2 122.8 . . ?
K1 O5 H1 111.0 . . ?
H2 O5 H1 119.4 . . ?

loop_
_geom_bond_atom_site_label_1
_geom_bond_atom_site_label_2
_geom_bond_distance
_geom_bond_site_symmetry_2
_geom_bond_publ_flag
K1 B1 3.348(3) 8_544 ?
K1 B1 3.348(3) . ?
K1 B3 3.528(3) . ?
K1 B3 3.528(3) 14_445 ?
K1 O1 2.7381(17) . ?
K1 O1 2.7381(17) 8_544 ?
K1 O2 2.9331(17) 8_544 ?
K1 O2 2.9331(17) . ?
K1 O3 2.8449(18) . ?
K1 O3 2.8448(18) 8_544 ?
K1 O5 3.030(3) 8_544 ?
K1 O5 3.030(3) . ?
B1 O1 1.390(3) . ?
B1 O2 1.376(3) . ?
B1 O3 1.336(3) 19_656 ?
B2 O1 1.379(3) 27 ?
B2 O2 1.366(3) 12_444 ?
B2 O4 1.345(3) . ?
B3 O3 1.465(3) 11_454 ?
B3 O3 1.465(3) . ?
B3 O4 1.467(3) . ?
B3 O4 1.467(3) 11_454 ?
O5 H2 0.9212 . ?
O5 H1 0.9155 . ?

loop_
_geom_hbond_atom_site_label_D
_geom_hbond_atom_site_label_H
_geom_hbond_atom_site_label_A
_geom_hbond_distance_DH
_geom_hbond_distance_HA
_geom_hbond_distance_DA
_geom_hbond_angle_DHA
_geom_hbond_site_symmetry_A
_geom_hbond_publ_flag
O5 H1 O4 0.92 2.51 3.260(3) 139.3 7_554 yes
O5 H1 O4 0.92 2.05 2.811(3) 139.7 13 yes

loop_
_geom_torsion_atom_site_label_1
_geom_torsion_atom_site_label_2
_geom_torsion_atom_site_label_3
_geom_torsion_atom_site_label_4
_geom_torsion
_geom_torsion_site_symmetry_1
_geom_torsion_site_symmetry_2
_geom_torsion_site_symmetry_3
_geom_torsion_site_symmetry_4
_geom_torsion_publ_flag
K1 B1 O1 B2 -169.6(2) . . . 19_656 ?
K1 B1 O2 B2 165.6(3) . . . 12_544 ?
K1 B3 O3 K1 93.00(7) 14_445 . . . ?
K1 B3 O3 B1 170.3(3) . . . 27 ?
K1 B3 O3 B1 -96.7(2) 14_445 . . 27 ?
K1 B3 O4 B2 90.8(2) 14_445 . . . ?
K1 B3 O4 B2 34.4(6) . . . . ?
O1 B1 O2 K1 10.2(2) . . . . ?
O1 B1 O2 B2 175.8(2) . . . 12_544 ?
O1 B2 O4 B3 -9.4(4) 27 . . . ?
O2 B1 O1 K1 -11.2(2) . . . . ?
O2 B1 O1 B2 179.2(2) . . . 19_656 ?
O2 B2 O4 B3 172.0(2) 12_444 . . . ?
O3 B1 O1 K1 169.0(2) 19_656 . . . ?
O3 B1 O1 B2 -0.6(4) 19_656 . . 19_656 ?
O3 B1 O2 K1 -170.0(2) 19_656 . . . ?
O3 B1 O2 B2 -4.5(5) 19_656 . . 12_544 ?
O3 B3 O3 K1 53.18(6) 11_454 . . . ?
O3 B3 O3 B1 -136.5(2) 11_454 . . 27 ?
O3 B3 O4 B2 137.3(2) 11_454 . . . ?
O3 B3 O4 B2 17.1(3) . . . . ?
O4 B3 O3 K1 173.04(16) . . . . ?
O4 B3 O3 K1 -68.6(2) 11_454 . . . ?
O4 B3 O3 B1 -16.6(3) . . . 27 ?
O4 B3 O3 B1 101.7(2) 11_454 . . 27 ?
O4 B3 O4 B2 -101.8(2) 11_454 . . . ?
